data_7110390
loop_
_publ_author_name
'Galoppini, Elena'
'Gilardi, Richard'

_publ_contact_author
;
      Richard Gilardi
      Laboratory for the Structure of Matter
      The Naval Research Laboratory, Code 6030
      Washington, D. C. ; USA 20375-5341
;
_publ_section_title
;
 Weak hydrogen bonding between acetylenic groups: the formation of
 diamondoid nets in the crystal structure of
 tetrakis(4-ethynylphenyl)methane&#x2020;
;
_journal_issue 2
_journal_name_full 'Chemical Communications'
_journal_page_first 173
_journal_paper_doi 10.1039/a807993e
_journal_year 1999
_chemical_compound_source synthesis
_chemical_formula_sum 'C33 H20'
_chemical_formula_weight 416.49
_chemical_name_systematic
;
 tetrakis(4-Ethynylphenyl)methane
;
_space_group_IT_number 82
_symmetry_cell_setting tetragonal
_symmetry_space_group_name_Hall 'I -4'
_symmetry_space_group_name_H-M 'I -4'
_atom_sites_solution_hydrogens difmap
_atom_sites_solution_primary direct
_audit_creation_method SHELXL
_cell_angle_alpha 90.00
_cell_angle_beta 90.00
_cell_angle_gamma 90.00
_cell_formula_units_Z 2
_cell_length_a 12.9197(4)
_cell_length_b 12.9197(4)
_cell_length_c 7.2357(5)
_cell_measurement_reflns_used 59
_cell_measurement_temperature 293(2)
_cell_measurement_theta_max 39.53
_cell_measurement_theta_min 4.83
_cell_volume 1207.77(10)
_computing_cell_refinement 'Siemens XSCANS'
_computing_data_collection 'Siemens XSCANS'
_computing_data_reduction 'Siemens SHELXTL'
_computing_molecular_graphics 'Siemens SHELXTL'
_computing_publication_material 'Siemens SHELXTL'
_computing_structure_refinement 'SHELXL-93 (Sheldrick, 1993)'
_computing_structure_solution 'SHELXS-86 (Sheldrick, 1990)'
_diffrn_ambient_temperature 293(2)
_diffrn_measurement_device 'Siemens P4'
_diffrn_measurement_method '\w scans'
_diffrn_radiation_monochromator graphite
_diffrn_radiation_source 'fine-focus sealed tube'
_diffrn_radiation_type CuK\a
_diffrn_radiation_wavelength 1.54178
_diffrn_reflns_av_R_equivalents 0.0352
_diffrn_reflns_av_sigmaI/netI 0.0363
_diffrn_reflns_limit_h_max 14
_diffrn_reflns_limit_h_min -14
_diffrn_reflns_limit_k_max 2
_diffrn_reflns_limit_k_min -14
_diffrn_reflns_limit_l_max 0
_diffrn_reflns_limit_l_min -7
_diffrn_reflns_number 1204
_diffrn_reflns_theta_max 58.00
_diffrn_reflns_theta_min 4.84
_diffrn_standards_decay_% 0.0
_diffrn_standards_interval_count 97
_diffrn_standards_number 3
_exptl_absorpt_coefficient_mu 0.493
_exptl_absorpt_correction_T_max 0.9196
_exptl_absorpt_correction_T_min 0.8540
_exptl_absorpt_correction_type integration
_exptl_crystal_colour 'clear colorless'
_exptl_crystal_density_diffrn 1.145
_exptl_crystal_description 'stout prism'
_exptl_crystal_F_000 436
_exptl_crystal_size_max 0.54
_exptl_crystal_size_mid 0.26
_exptl_crystal_size_min 0.17
_refine_diff_density_max 0.081
_refine_diff_density_min -0.081
_refine_diff_density_rms 0.027
_refine_ls_abs_structure_details 'Flack H D (1983), Acta Cryst. A39, 876-881'
_refine_ls_abs_structure_Flack -3.88(364)
_refine_ls_extinction_coef 0.0112(14)
_refine_ls_extinction_expression Fc^*^=kFc[1+0.001xFc^2^\l^3^/sin(2\q)]^-1/4^
_refine_ls_extinction_method SHELXL
_refine_ls_goodness_of_fit_all 1.054
_refine_ls_goodness_of_fit_obs 1.065
_refine_ls_hydrogen_treatment 'xyz's and Uiso's refined'
_refine_ls_matrix_type full
_refine_ls_number_parameters 88
_refine_ls_number_reflns 846
_refine_ls_number_restraints 0
_refine_ls_restrained_S_all 1.088
_refine_ls_restrained_S_obs 1.065
_refine_ls_R_factor_all 0.0367
_refine_ls_R_factor_obs 0.0354
_refine_ls_shift/esd_max 0.000
_refine_ls_shift/esd_mean 0.000
_refine_ls_structure_factor_coef Fsqd
_refine_ls_weighting_details 'w=1/[\s^2^(Fo^2^)+(0.0650P)^2^+0.1075P] where P=(Fo^2^+2Fc^2^)/3'
_refine_ls_weighting_scheme calc
_refine_ls_wR_factor_all 0.0993
_refine_ls_wR_factor_obs 0.0951
_reflns_number_observed 814
_reflns_number_total 848
_reflns_observed_criterion >2sigma(I)
_cod_data_source_file 807993esup1.cif
_cod_data_source_block galop01
_cod_depositor_comments
;
The following automatic conversions were performed:

'_symmetry_cell_setting' value 'Tetragonal' changed to 'tetragonal'
according to /home/saulius/struct/CIF-dictionaries/cif_core.dic
dictionary named 'cif_core.dic' version 2.4.2 from 2011-04-26.

Automatic conversion script
Id: cif_fix_values 1891 2012-01-12 08:04:46Z andrius 

The following automatic conversions were performed:

'_refine_ls_weighting_scheme' value 'calc
w=1/[\s^2^(Fo^2^)+(0.0650P)^2^+0.1075P] where P=(Fo^2^+2Fc^2^)/3' was
changed to 'calc'. New tag '_refine_ls_weighting_details' was
created. The value of the new tag was set to
'w=1/[\s^2^(Fo^2^)+(0.0650P)^2^+0.1075P] where P=(Fo^2^+2Fc^2^)/3'.

Automatic conversion script
Id: cif_fix_values 3143 2015-03-26 13:38:13Z robertas 
;
_cod_original_sg_symbol_H-M I-4
_cod_database_code 7110390

loop_
_symmetry_equiv_pos_as_xyz
'x, y, z'
'-x, -y, z'
'y, -x, -z'
'-y, x, -z'
'x+1/2, y+1/2, z+1/2'
'-x+1/2, -y+1/2, z+1/2'
'y+1/2, -x+1/2, -z+1/2'
'-y+1/2, x+1/2, -z+1/2'

loop_
_atom_site_aniso_label
_atom_site_aniso_U_11
_atom_site_aniso_U_22
_atom_site_aniso_U_33
_atom_site_aniso_U_23
_atom_site_aniso_U_13
_atom_site_aniso_U_12
C1A 0.0384(10) 0.0384(10) 0.040(2) 0.000 0.000 0.000
C1 0.0395(8) 0.0400(9) 0.0378(10) -0.0006(7) 0.0001(8) 0.0001(6)
C2 0.0435(10) 0.0535(11) 0.0468(11) 0.0074(9) 0.0070(9) 0.0056(8)
C3 0.0489(10) 0.0540(11) 0.0610(13) 0.0112(10) 0.0060(10) 0.0114(8)
C4 0.0473(10) 0.0498(10) 0.0482(10) 0.0083(10) -0.0048(8) -0.0025(8)
C4A 0.0527(11) 0.0704(13) 0.0681(14) 0.0237(13) 0.0007(10) 0.0011(9)
C4B 0.073(2) 0.098(2) 0.115(3) 0.061(2) 0.008(2) 0.0140(13)
C5 0.0475(10) 0.0549(10) 0.0403(11) 0.0054(9) 0.0019(8) -0.0047(8)
C6 0.0415(9) 0.0495(10) 0.0421(10) 0.0004(9) 0.0030(7) 0.0045(7)

loop_
_atom_site_label
_atom_site_type_symbol
_atom_site_fract_x
_atom_site_fract_y
_atom_site_fract_z
_atom_site_U_iso_or_equiv
_atom_site_thermal_displace_type
_atom_site_occupancy
_atom_site_calc_flag
_atom_site_refinement_flags
C1A C 0.5000 0.5000 0.5000 0.0388(8) Uani 1 d S
C1 C 0.47147(12) 0.59171(12) 0.3728(3) 0.0391(5) Uani 1 d .
C2 C 0.38165(13) 0.64985(14) 0.3912(3) 0.0480(5) Uani 1 d .
H2 H 0.3344(16) 0.6332(16) 0.4839(41) 0.058 Uiso 1 d .
C3 C 0.36017(15) 0.73165(15) 0.2738(3) 0.0546(6) Uani 1 d .
H3 H 0.2980(16) 0.7727(18) 0.2945(36) 0.066 Uiso 1 d .
C4 C 0.42768(14) 0.75886(14) 0.1339(3) 0.0485(5) Uani 1 d .
C4A C 0.4048(2) 0.8453(2) 0.0161(4) 0.0637(6) Uani 1 d .
C4B C 0.3836(2) 0.9167(2) -0.0788(5) 0.0953(11) Uani 1 d .
H4B H 0.3670(2) 0.9728(2) -0.1535(5) 0.143 Uiso 1 calc R
C5 C 0.51713(14) 0.70008(14) 0.1116(3) 0.0476(5) Uani 1 d .
H5 H 0.5665(16) 0.7170(16) 0.0104(40) 0.057 Uiso 1 d .
C6 C 0.53801(14) 0.61837(13) 0.2270(3) 0.0444(5) Uani 1 d .
H6 H 0.6000(17) 0.5762(15) 0.2062(27) 0.053 Uiso 1 d .

loop_
_atom_type_symbol
_atom_type_description
_atom_type_scat_dispersion_real
_atom_type_scat_dispersion_imag
_atom_type_scat_source
C C 0.0181 0.0091 'International Tables Vol C Tables 4.2.6.8 and 6.1.1.4'
H H 0.0000 0.0000 'International Tables Vol C Tables 4.2.6.8 and 6.1.1.4'

loop_
_geom_angle_atom_site_label_1
_geom_angle_atom_site_label_2
_geom_angle_atom_site_label_3
_geom_angle
_geom_angle_site_symmetry_1
_geom_angle_site_symmetry_3
C1 C1A C1 110.78(7) 3_566 2_665
C1 C1A C1 110.78(7) 3_566 .
C1 C1A C1 106.88(13) 2_665 .
C1 C1A C1 106.88(13) 3_566 4_656
C1 C1A C1 110.78(7) 2_665 4_656
C1 C1A C1 110.78(7) . 4_656
C2 C1 C6 116.8(2) . .
C2 C1 C1A 123.86(14) . .
C6 C1 C1A 119.32(12) . .
C3 C2 C1 121.5(2) . .
C3 C2 H2 119.1(14) . .
C1 C2 H2 119.4(14) . .
C4 C3 C2 121.2(2) . .
C4 C3 H3 119.7(14) . .
C2 C3 H3 119.1(14) . .
C3 C4 C5 118.0(2) . .
C3 C4 C4A 120.2(2) . .
C5 C4 C4A 121.8(2) . .
C4B C4A C4 178.4(2) . .
C4A C4B H4B 180.0(9) . .
C6 C5 C4 120.8(2) . .
C6 C5 H5 119.4(12) . .
C4 C5 H5 119.8(12) . .
C5 C6 C1 121.7(2) . .
C5 C6 H6 119.6(12) . .
C1 C6 H6 118.7(12) . .

loop_
_geom_bond_atom_site_label_1
_geom_bond_atom_site_label_2
_geom_bond_distance
_geom_bond_site_symmetry_2
C1A C1 1.545(2) 3_566
C1A C1 1.545(2) 2_665
C1A C1 1.545(2) .
C1A C1 1.545(2) 4_656
C1 C2 1.389(2) .
C1 C6 1.404(3) .
C2 C3 1.384(3) .
C2 H2 0.93(3) .
C3 C4 1.382(3) .
C3 H3 0.97(2) .
C4 C5 1.392(3) .
C4 C4A 1.435(3) .
C4A C4B 1.182(3) .
C4B H4B 0.93 .
C5 C6 1.373(3) .
C5 H5 1.00(3) .
C6 H6 0.98(2) .
